data_8107696
loop_
_publ_author_name
'Ma, Ying-Hong'
'Zhao, Hong-Yan'
'Tian, Yu'
'Wu, Yi'
'Wang, Lei'

_publ_section_title
;
 Crystal structure of
 (1E,1&#x2032;E)-4,4&#x2032;-(9,9-diethyl-9H-fluorene-2,7-diyl)dibenzaldehyde
 dioxime, C31H28N2O2
;
_journal_issue 6
_journal_name_full 'Zeitschrift f\"ur Kristallographie - New Crystal Structures'
_journal_page_first 1181
_journal_page_last 1183
_journal_paper_doi 10.1515/ncrs-2023-0385
_journal_volume 238
_journal_year 2023
_chemical_formula_moiety 'C31 H28 N2 O2'
_chemical_formula_sum 'C31 H28 N2 O2'
_chemical_formula_weight 460.55
_space_group_crystal_system triclinic
_space_group_IT_number 2
_space_group_name_Hall '-P 1'
_space_group_name_H-M_alt 'P -1'
_atom_sites_solution_hydrogens geom
_atom_sites_solution_primary iterative
_cell_angle_alpha 93.574(8)
_cell_angle_beta 98.554(8)
_cell_angle_gamma 99.558(8)
_cell_formula_units_Z 2
_cell_length_a 9.0809(9)
_cell_length_b 9.2626(9)
_cell_length_c 14.8540(15)
_cell_measurement_reflns_used 2579
_cell_measurement_temperature 293(2)
_cell_measurement_theta_max 27.4300
_cell_measurement_theta_min 3.8880
_cell_volume 1213.5(2)
_computing_cell_refinement 'CrysAlisPro 1.171.38.41 (Rigaku OD, 2015)'
_computing_data_collection 'CrysAlisPro 1.171.38.41 (Rigaku OD, 2015)'
_computing_data_reduction 'CrysAlisPro 1.171.38.41 (Rigaku OD, 2015)'
_computing_molecular_graphics 'Olex2 1.5 (Dolomanov et al., 2009)'
_computing_publication_material 'Olex2 1.5 (Dolomanov et al., 2009)'
_computing_structure_refinement 'SHELXL 2018/3 (Sheldrick, 2015)'
_computing_structure_solution 'olex2.solve 1.5 (Bourhis et al., 2015)'
_diffrn_ambient_temperature 293(2)
_diffrn_detector 'CCD plate'
_diffrn_detector_area_resol_mean 16.0793
_diffrn_detector_type Eos
_diffrn_measured_fraction_theta_full 0.997
_diffrn_measured_fraction_theta_max 0.850
_diffrn_measurement_details
;
List of Runs (angles in degrees, time in seconds):

  # Type    Start    End  Width  t~exp~   \w     \q     \k     \f   Frames
--------------------------------------------------------------------------
  1  \w     -1.00  88.00   1.00    2.44    --   18.80  57.00   0.00   89
  2  \w     18.00  49.00   1.00    2.44    --  -19.03  57.00  60.00   31
  3  \w     -9.00  36.00   1.00    2.44    --   18.80  77.00  90.00   45
  4  \w    -52.00  35.00   1.00    2.44    --   18.80 -37.00  90.00   87
  5  \w     30.00  61.00   1.00    2.44    --   18.80 -99.00-120.00   31
  6  \w    -50.00  35.00   1.00    2.44    --   18.80 -57.00-150.00   85
  7  \w     60.00  94.00   1.00    2.44    --   18.80 178.00-120.00   34
;
_diffrn_measurement_device 'four-circle diffractometer'
_diffrn_measurement_device_type 'SuperNova, Dual, Cu at zero, Eos'
_diffrn_measurement_method '\w scans'
_diffrn_orient_matrix_type 'CrysAlisPro convention (1999,Acta A55,543-557)'
_diffrn_orient_matrix_UB_11 -0.0246272000
_diffrn_orient_matrix_UB_12 -0.0013203000
_diffrn_orient_matrix_UB_13 0.0431209000
_diffrn_orient_matrix_UB_21 -0.0477675000
_diffrn_orient_matrix_UB_22 0.0509954000
_diffrn_orient_matrix_UB_23 -0.0130099000
_diffrn_orient_matrix_UB_31 -0.0596157000
_diffrn_orient_matrix_UB_32 -0.0589604000
_diffrn_orient_matrix_UB_33 -0.0179399000
_diffrn_radiation_monochromator mirror
_diffrn_radiation_probe x-ray
_diffrn_radiation_type 'Mo K\a'
_diffrn_radiation_wavelength 0.71073
_diffrn_reflns_av_R_equivalents 0.0252
_diffrn_reflns_av_unetI/netI 0.0496
_diffrn_reflns_Laue_measured_fraction_full 0.997
_diffrn_reflns_Laue_measured_fraction_max 0.850
_diffrn_reflns_limit_h_max 12
_diffrn_reflns_limit_h_min -12
_diffrn_reflns_limit_k_max 12
_diffrn_reflns_limit_k_min -12
_diffrn_reflns_limit_l_max 11
_diffrn_reflns_limit_l_min -20
_diffrn_reflns_number 9746
_diffrn_reflns_point_group_measured_fraction_full 0.997
_diffrn_reflns_point_group_measured_fraction_max 0.850
_diffrn_reflns_theta_full 25.242
_diffrn_reflns_theta_max 29.057
_diffrn_reflns_theta_min 3.304
_diffrn_source 'micro-focus sealed X-ray tube'
_diffrn_source_type 'SuperNova (Mo) X-ray Source'
_exptl_absorpt_coefficient_mu 0.079
_exptl_absorpt_correction_T_max 1.00000
_exptl_absorpt_correction_T_min 0.46651
_exptl_absorpt_correction_type multi-scan
_exptl_absorpt_process_details
;
CrysAlisPro 1.171.38.41 (Rigaku Oxford Diffraction, 2015)
Empirical absorption correction using spherical harmonics,
 implemented in SCALE3 ABSPACK scaling algorithm.
;
_exptl_crystal_colour 'clear intense colourless'
_exptl_crystal_density_diffrn 1.260
_exptl_crystal_description block
_exptl_crystal_F_000 488
_exptl_crystal_size_max 0.5
_exptl_crystal_size_mid 0.32
_exptl_crystal_size_min 0.3
_refine_diff_density_max 0.188
_refine_diff_density_min -0.216
_refine_diff_density_rms 0.042
_refine_ls_extinction_coef .
_refine_ls_extinction_method none
_refine_ls_goodness_of_fit_ref 1.044
_refine_ls_hydrogen_treatment constr
_refine_ls_matrix_type full
_refine_ls_number_parameters 320
_refine_ls_number_reflns 5521
_refine_ls_number_restraints 0
_refine_ls_restrained_S_all 1.044
_refine_ls_R_factor_all 0.0871
_refine_ls_R_factor_gt 0.0541
_refine_ls_shift/su_max 0.000
_refine_ls_shift/su_mean 0.000
_refine_ls_structure_factor_coef Fsqd
_refine_ls_weighting_details 'w=1/[\s^2^(Fo^2^)+(0.0506P)^2^+0.2834P] where P=(Fo^2^+2Fc^2^)/3'
_refine_ls_weighting_scheme calc
_refine_ls_wR_factor_gt 0.1191
_refine_ls_wR_factor_ref 0.1424
_reflns_Friedel_coverage 0.000
_reflns_Friedel_fraction_full .
_reflns_Friedel_fraction_max .
_reflns_number_gt 3677
_reflns_number_total 5521
_reflns_threshold_expression 'I > 2\s(I)'
_cod_data_source_file suppl_j_ncrs-2023-0385_suppl_001.cif
_cod_data_source_block exp_1916
_cod_database_code 8107696
_chemical_oxdiff_formula 'C1 H1 O1 N1'
_shelx_space_group_comment
;
The symmetry employed for this shelxl refinement is uniquely defined
by the following loop, which should always be used as a source of
symmetry information in preference to the above space-group names.
They are only intended as comments.
;
_shelx_estimated_absorpt_t_max 0.977
_shelx_estimated_absorpt_t_min 0.962
_olex2_refinement_description
;
1. Fixed Uiso
 At 1.2 times of:
  All C(H) groups, All C(H,H) groups
 At 1.5 times of:
  All C(H,H,H) groups, All O(H) groups
2.a Secondary CH2 refined with riding coordinates:
 C21(H21A,H21B), C23(H23A,H23B)
2.b Aromatic/amide H refined with riding coordinates:
 C1(H1A), C2(H2A), C4(H4), C5(H5), C7(H7), C9(H9), C12(H12), C13(H13),
 C16(H16), C18(H18), C19(H19), C26(H26), C27(H27), C29(H29), C30(H30), C31(H31)
2.c Idealised Me refined as rotating group:
 C22(H22A,H22B,H22C), C24(H24A,H24B,H24C)
2.d Idealised tetrahedral OH refined as rotating group:
 O1(H1), O2(H2)
;
_olex2_submission_special_instructions 'No special instructions were received'
_oxdiff_exptl_absorpt_empirical_details
;
Empirical correction (ABSPACK) includes:
- Absorption correction using spherical harmonics
- Frame scaling
;
_oxdiff_exptl_absorpt_empirical_full_max 1.896
_oxdiff_exptl_absorpt_empirical_full_min 0.488

loop_
_space_group_symop_operation_xyz
'x, y, z'
'-x, -y, -z'

loop_
_atom_site_label
_atom_site_type_symbol
_atom_site_fract_x
_atom_site_fract_y
_atom_site_fract_z
_atom_site_U_iso_or_equiv
_atom_site_adp_type
_atom_site_occupancy
_atom_site_site_symmetry_order
_atom_site_calc_flag
_atom_site_refinement_flags_posn
_atom_site_refinement_flags_adp
_atom_site_refinement_flags_occupancy
_atom_site_disorder_assembly
_atom_site_disorder_group
O1 O 0.95431(17) 0.34140(16) 0.41397(9) 0.0538(4) Uani 1 1 d . . . . .
H1 H 1.016939 0.329062 0.457292 0.081 Uiso 1 1 calc R U . . .
O2 O 0.8604(3) -1.4046(2) -0.64363(11) 0.0854(6) Uani 1 1 d . . . . .
H2 H 0.901996 -1.467785 -0.619567 0.128 Uiso 1 1 calc R U . . .
N1 N 0.94996(19) 0.23455(18) 0.34110(10) 0.0455(4) Uani 1 1 d . . . . .
N2 N 0.8489(2) -1.29613(19) -0.57669(11) 0.0505(4) Uani 1 1 d . . . . .
C1 C 0.8971(2) 0.0298(2) 0.18022(13) 0.0497(5) Uani 1 1 d . . . . .
H1A H 0.968374 0.011979 0.228069 0.060 Uiso 1 1 calc R U . . .
C2 C 0.8699(2) -0.0590(2) 0.09905(13) 0.0495(5) Uani 1 1 d . . . . .
H2A H 0.923299 -0.135602 0.093451 0.059 Uiso 1 1 calc R U . . .
C3 C 0.7643(2) -0.0363(2) 0.02539(12) 0.0392(4) Uani 1 1 d . . . . .
C4 C 0.6877(2) 0.0798(2) 0.03721(13) 0.0476(5) Uani 1 1 d . . . . .
H4 H 0.617453 0.098946 -0.010806 0.057 Uiso 1 1 calc R U . . .
C5 C 0.7135(2) 0.1674(2) 0.11862(13) 0.0505(5) Uani 1 1 d . . . . .
H5 H 0.658762 0.242766 0.124802 0.061 Uiso 1 1 calc R U . . .
C6 C 0.8196(2) 0.1450(2) 0.19135(12) 0.0400(4) Uani 1 1 d . . . . .
C7 C 0.8469(2) 0.2444(2) 0.27519(13) 0.0446(5) Uani 1 1 d . . . . .
H7 H 0.787393 0.316246 0.280171 0.053 Uiso 1 1 calc R U . . .
C8 C 0.7342(2) -0.1327(2) -0.06144(12) 0.0390(4) Uani 1 1 d . . . . .
C9 C 0.7321(2) -0.2835(2) -0.06069(12) 0.0398(4) Uani 1 1 d . . . . .
H9 H 0.747484 -0.324380 -0.005177 0.048 Uiso 1 1 calc R U . . .
C10 C 0.7074(2) -0.3730(2) -0.14132(11) 0.0366(4) Uani 1 1 d . . . . .
C11 C 0.6874(2) -0.3118(2) -0.22579(11) 0.0354(4) Uani 1 1 d . . . . .
C12 C 0.6862(2) -0.1626(2) -0.22743(12) 0.0426(5) Uani 1 1 d . . . . .
H12 H 0.670435 -0.121764 -0.282926 0.051 Uiso 1 1 calc R U . . .
C13 C 0.7086(2) -0.0745(2) -0.14595(13) 0.0444(5) Uani 1 1 d . . . . .
H13 H 0.706498 0.025345 -0.147455 0.053 Uiso 1 1 calc R U . . .
C14 C 0.67471(19) -0.42972(19) -0.29884(11) 0.0344(4) Uani 1 1 d . . . . .
C15 C 0.68186(19) -0.5615(2) -0.25867(11) 0.0347(4) Uani 1 1 d . . . . .
C16 C 0.6827(2) -0.6894(2) -0.31057(11) 0.0374(4) Uani 1 1 d . . . . .
H16 H 0.685650 -0.776398 -0.282822 0.045 Uiso 1 1 calc R U . . .
C17 C 0.67916(19) -0.6891(2) -0.40501(11) 0.0350(4) Uani 1 1 d . . . . .
C18 C 0.6680(2) -0.5578(2) -0.44492(12) 0.0395(4) Uani 1 1 d . . . . .
H18 H 0.662138 -0.557004 -0.507926 0.047 Uiso 1 1 calc R U . . .
C19 C 0.6655(2) -0.4286(2) -0.39318(12) 0.0392(4) Uani 1 1 d . . . . .
H19 H 0.657710 -0.342482 -0.421102 0.047 Uiso 1 1 calc R U . . .
C20 C 0.6987(2) -0.5385(2) -0.15493(11) 0.0373(4) Uani 1 1 d . . . . .
C21 C 0.8424(2) -0.5888(2) -0.10902(13) 0.0498(5) Uani 1 1 d . . . . .
H21A H 0.853585 -0.565556 -0.043512 0.060 Uiso 1 1 calc R U . . .
H21B H 0.829584 -0.694816 -0.120295 0.060 Uiso 1 1 calc R U . . .
C22 C 0.9865(3) -0.5198(3) -0.14161(16) 0.0681(7) Uani 1 1 d . . . . .
H22A H 0.977213 -0.542955 -0.206335 0.102 Uiso 1 1 calc R U . . .
H22B H 1.070648 -0.557678 -0.110776 0.102 Uiso 1 1 calc R U . . .
H22C H 1.002842 -0.415054 -0.128321 0.102 Uiso 1 1 calc R U . . .
C23 C 0.5595(2) -0.6226(2) -0.12067(13) 0.0488(5) Uani 1 1 d . . . . .
H23A H 0.550497 -0.726523 -0.138796 0.059 Uiso 1 1 calc R U . . .
H23B H 0.576579 -0.610095 -0.054397 0.059 Uiso 1 1 calc R U . . .
C24 C 0.4117(3) -0.5753(3) -0.15540(16) 0.0612(6) Uani 1 1 d . . . . .
H24A H 0.403517 -0.566857 -0.219968 0.092 Uiso 1 1 calc R U . . .
H24B H 0.408392 -0.481869 -0.124638 0.092 Uiso 1 1 calc R U . . .
H24C H 0.329117 -0.647002 -0.143683 0.092 Uiso 1 1 calc R U . . .
C25 C 0.69764(19) -0.8232(2) -0.45854(11) 0.0353(4) Uani 1 1 d . . . . .
C26 C 0.7939(2) -0.9130(2) -0.42002(12) 0.0420(5) Uani 1 1 d . . . . .
H26 H 0.843610 -0.888367 -0.360266 0.050 Uiso 1 1 calc R U . . .
C27 C 0.8180(2) -1.0369(2) -0.46732(13) 0.0462(5) Uani 1 1 d . . . . .
H27 H 0.883256 -1.094308 -0.439487 0.055 Uiso 1 1 calc R U . . .
C28 C 0.7449(2) -1.0768(2) -0.55685(12) 0.0407(4) Uani 1 1 d . . . . .
C29 C 0.6485(2) -0.9883(2) -0.59586(12) 0.0425(5) Uani 1 1 d . . . . .
H29 H 0.598771 -1.013409 -0.655560 0.051 Uiso 1 1 calc R U . . .
C30 C 0.6246(2) -0.8635(2) -0.54820(12) 0.0396(4) Uani 1 1 d . . . . .
H30 H 0.559291 -0.806111 -0.576092 0.047 Uiso 1 1 calc R U . . .
C31 C 0.7709(3) -1.2050(2) -0.61017(14) 0.0538(6) Uani 1 1 d . . . . .
H31 H 0.728291 -1.220746 -0.671662 0.065 Uiso 1 1 calc R U . . .

loop_
_atom_site_aniso_label
_atom_site_aniso_U_11
_atom_site_aniso_U_22
_atom_site_aniso_U_33
_atom_site_aniso_U_23
_atom_site_aniso_U_13
_atom_site_aniso_U_12
O1 0.0699(10) 0.0509(9) 0.0375(8) -0.0153(6) -0.0026(7) 0.0189(7)
O2 0.1438(17) 0.0675(12) 0.0483(9) -0.0247(8) -0.0095(10) 0.0616(12)
N1 0.0581(10) 0.0397(10) 0.0367(9) -0.0109(7) 0.0039(7) 0.0117(8)
N2 0.0705(11) 0.0408(10) 0.0399(9) -0.0126(7) 0.0071(8) 0.0165(9)
C1 0.0548(12) 0.0506(13) 0.0410(11) -0.0076(9) -0.0080(9) 0.0195(10)
C2 0.0558(12) 0.0451(13) 0.0465(11) -0.0120(9) -0.0035(9) 0.0223(10)
C3 0.0474(10) 0.0319(10) 0.0360(10) -0.0037(8) 0.0035(8) 0.0053(8)
C4 0.0629(13) 0.0381(11) 0.0381(10) -0.0045(8) -0.0085(9) 0.0162(10)
C5 0.0687(13) 0.0372(12) 0.0448(11) -0.0087(9) -0.0022(10) 0.0221(10)
C6 0.0482(11) 0.0334(10) 0.0359(10) -0.0047(8) 0.0024(8) 0.0069(8)
C7 0.0550(11) 0.0382(11) 0.0396(10) -0.0062(8) 0.0025(9) 0.0138(9)
C8 0.0468(10) 0.0344(11) 0.0337(9) -0.0037(8) 0.0032(8) 0.0071(8)
C9 0.0556(11) 0.0346(10) 0.0291(9) -0.0004(7) 0.0042(8) 0.0107(8)
C10 0.0490(10) 0.0310(10) 0.0297(9) -0.0004(7) 0.0043(8) 0.0092(8)
C11 0.0447(10) 0.0315(10) 0.0290(9) -0.0019(7) 0.0025(7) 0.0084(8)
C12 0.0615(12) 0.0325(11) 0.0329(9) 0.0030(8) 0.0025(8) 0.0106(9)
C13 0.0622(12) 0.0285(10) 0.0414(10) 0.0002(8) 0.0037(9) 0.0103(9)
C14 0.0392(9) 0.0319(10) 0.0315(9) -0.0008(7) 0.0023(7) 0.0086(8)
C15 0.0427(10) 0.0326(10) 0.0286(9) -0.0008(7) 0.0041(7) 0.0085(8)
C16 0.0498(10) 0.0296(10) 0.0326(9) 0.0006(7) 0.0048(8) 0.0089(8)
C17 0.0368(9) 0.0342(10) 0.0323(9) -0.0032(7) 0.0021(7) 0.0066(8)
C18 0.0504(11) 0.0415(11) 0.0259(8) -0.0022(8) 0.0017(8) 0.0126(9)
C19 0.0508(11) 0.0359(11) 0.0311(9) 0.0038(8) 0.0016(8) 0.0124(8)
C20 0.0544(11) 0.0308(10) 0.0266(8) -0.0008(7) 0.0045(8) 0.0105(8)
C21 0.0716(14) 0.0421(12) 0.0362(10) 0.0005(9) -0.0017(9) 0.0215(10)
C22 0.0598(14) 0.084(2) 0.0584(14) 0.0008(13) -0.0026(11) 0.0202(13)
C23 0.0725(14) 0.0386(12) 0.0361(10) 0.0020(8) 0.0145(10) 0.0080(10)
C24 0.0626(14) 0.0630(16) 0.0579(14) -0.0021(11) 0.0170(11) 0.0071(12)
C25 0.0400(9) 0.0340(10) 0.0315(9) -0.0013(7) 0.0075(7) 0.0058(8)
C26 0.0512(11) 0.0420(11) 0.0314(9) -0.0051(8) 0.0003(8) 0.0132(9)
C27 0.0567(12) 0.0418(12) 0.0407(10) -0.0026(9) 0.0015(9) 0.0185(9)
C28 0.0506(11) 0.0353(11) 0.0358(10) -0.0055(8) 0.0097(8) 0.0070(9)
C29 0.0520(11) 0.0423(12) 0.0311(9) -0.0053(8) 0.0019(8) 0.0100(9)
C30 0.0452(10) 0.0399(11) 0.0333(9) -0.0020(8) 0.0019(8) 0.0125(8)
C31 0.0751(14) 0.0472(13) 0.0379(11) -0.0091(9) 0.0002(10) 0.0203(11)

loop_
_atom_type_symbol
_atom_type_description
_atom_type_scat_dispersion_real
_atom_type_scat_dispersion_imag
_atom_type_scat_source
C C 0.0033 0.0016 'International Tables Vol C Tables 4.2.6.8 and 6.1.1.4'
H H 0.0000 0.0000 'International Tables Vol C Tables 4.2.6.8 and 6.1.1.4'
N N 0.0061 0.0033 'International Tables Vol C Tables 4.2.6.8 and 6.1.1.4'
O O 0.0106 0.0060 'International Tables Vol C Tables 4.2.6.8 and 6.1.1.4'

loop_
_geom_angle_atom_site_label_1
_geom_angle_atom_site_label_2
_geom_angle_atom_site_label_3
_geom_angle
_geom_angle_site_symmetry_1
_geom_angle_site_symmetry_3
N1 O1 H1 109.5 . .
N2 O2 H2 109.5 . .
C7 N1 O1 111.01(16) . .
C31 N2 O2 111.05(16) . .
C2 C1 H1A 119.5 . .
C2 C1 C6 120.99(18) . .
C6 C1 H1A 119.5 . .
C1 C2 H2A 119.2 . .
C1 C2 C3 121.55(19) . .
C3 C2 H2A 119.2 . .
C2 C3 C8 121.47(17) . .
C4 C3 C2 116.97(17) . .
C4 C3 C8 121.56(16) . .
C3 C4 H4 119.3 . .
C5 C4 C3 121.47(18) . .
C5 C4 H4 119.3 . .
C4 C5 H5 119.4 . .
C4 C5 C6 121.28(19) . .
C6 C5 H5 119.4 . .
C1 C6 C7 123.09(17) . .
C5 C6 C1 117.73(17) . .
C5 C6 C7 119.17(18) . .
N1 C7 C6 121.39(18) . .
N1 C7 H7 119.3 . .
C6 C7 H7 119.3 . .
C9 C8 C3 120.68(16) . .
C9 C8 C13 118.34(17) . .
C13 C8 C3 120.98(17) . .
C8 C9 H9 119.6 . .
C10 C9 C8 120.83(17) . .
C10 C9 H9 119.6 . .
C9 C10 C11 120.06(17) . .
C9 C10 C20 128.81(16) . .
C11 C10 C20 111.12(15) . .
C10 C11 C14 108.14(15) . .
C12 C11 C10 119.62(16) . .
C12 C11 C14 132.23(16) . .
C11 C12 H12 120.2 . .
C13 C12 C11 119.66(17) . .
C13 C12 H12 120.2 . .
C8 C13 H13 119.3 . .
C12 C13 C8 121.42(18) . .
C12 C13 H13 119.3 . .
C15 C14 C11 108.31(15) . .
C19 C14 C11 132.15(17) . .
C19 C14 C15 119.45(16) . .
C14 C15 C20 111.45(15) . .
C16 C15 C14 121.11(16) . .
C16 C15 C20 127.32(16) . .
C15 C16 H16 119.9 . .
C15 C16 C17 120.15(17) . .
C17 C16 H16 119.9 . .
C16 C17 C25 119.60(16) . .
C18 C17 C16 118.32(16) . .
C18 C17 C25 121.95(16) . .
C17 C18 H18 119.1 . .
C19 C18 C17 121.83(16) . .
C19 C18 H18 119.1 . .
C14 C19 H19 120.5 . .
C18 C19 C14 119.06(17) . .
C18 C19 H19 120.5 . .
C10 C20 C15 100.84(14) . .
C10 C20 C21 112.82(15) . .
C10 C20 C23 111.67(15) . .
C15 C20 C21 110.97(15) . .
C15 C20 C23 110.84(15) . .
C21 C20 C23 109.49(16) . .
C20 C21 H21A 108.7 . .
C20 C21 H21B 108.7 . .
H21A C21 H21B 107.6 . .
C22 C21 C20 114.34(17) . .
C22 C21 H21A 108.7 . .
C22 C21 H21B 108.7 . .
C21 C22 H22A 109.5 . .
C21 C22 H22B 109.5 . .
C21 C22 H22C 109.5 . .
H22A C22 H22B 109.5 . .
H22A C22 H22C 109.5 . .
H22B C22 H22C 109.5 . .
C20 C23 H23A 108.6 . .
C20 C23 H23B 108.6 . .
H23A C23 H23B 107.5 . .
C24 C23 C20 114.82(17) . .
C24 C23 H23A 108.6 . .
C24 C23 H23B 108.6 . .
C23 C24 H24A 109.5 . .
C23 C24 H24B 109.5 . .
C23 C24 H24C 109.5 . .
H24A C24 H24B 109.5 . .
H24A C24 H24C 109.5 . .
H24B C24 H24C 109.5 . .
C26 C25 C17 119.73(15) . .
C26 C25 C30 117.47(17) . .
C30 C25 C17 122.79(16) . .
C25 C26 H26 118.9 . .
C27 C26 C25 122.16(17) . .
C27 C26 H26 118.9 . .
C26 C27 H27 119.9 . .
C26 C27 C28 120.23(18) . .
C28 C27 H27 119.9 . .
C27 C28 C31 121.81(18) . .
C29 C28 C27 118.11(17) . .
C29 C28 C31 120.05(17) . .
C28 C29 H29 119.2 . .
C30 C29 C28 121.60(17) . .
C30 C29 H29 119.2 . .
C25 C30 H30 119.8 . .
C29 C30 C25 120.43(17) . .
C29 C30 H30 119.8 . .
N2 C31 C28 123.12(18) . .
N2 C31 H31 118.4 . .
C28 C31 H31 118.4 . .

loop_
_geom_bond_atom_site_label_1
_geom_bond_atom_site_label_2
_geom_bond_distance
_geom_bond_site_symmetry_2
O1 H1 0.8200 .
O1 N1 1.4119(19) .
O2 H2 0.8200 .
O2 N2 1.396(2) .
N1 C7 1.269(2) .
N2 C31 1.268(3) .
C1 H1A 0.9300 .
C1 C2 1.382(3) .
C1 C6 1.387(3) .
C2 H2A 0.9300 .
C2 C3 1.394(3) .
C3 C4 1.390(3) .
C3 C8 1.485(2) .
C4 H4 0.9300 .
C4 C5 1.380(3) .
C5 H5 0.9300 .
C5 C6 1.386(3) .
C6 C7 1.466(2) .
C7 H7 0.9300 .
C8 C9 1.395(3) .
C8 C13 1.400(3) .
C9 H9 0.9300 .
C9 C10 1.380(2) .
C10 C11 1.408(2) .
C10 C20 1.521(2) .
C11 C12 1.386(3) .
C11 C14 1.469(2) .
C12 H12 0.9300 .
C12 C13 1.386(3) .
C13 H13 0.9300 .
C14 C15 1.398(2) .
C14 C19 1.392(2) .
C15 C16 1.375(2) .
C15 C20 1.524(2) .
C16 H16 0.9300 .
C16 C17 1.399(2) .
C17 C18 1.398(3) .
C17 C25 1.480(2) .
C18 H18 0.9300 .
C18 C19 1.386(2) .
C19 H19 0.9300 .
C20 C21 1.537(3) .
C20 C23 1.542(3) .
C21 H21A 0.9700 .
C21 H21B 0.9700 .
C21 C22 1.519(3) .
C22 H22A 0.9600 .
C22 H22B 0.9600 .
C22 H22C 0.9600 .
C23 H23A 0.9700 .
C23 H23B 0.9700 .
C23 C24 1.509(3) .
C24 H24A 0.9600 .
C24 H24B 0.9600 .
C24 H24C 0.9600 .
C25 C26 1.391(3) .
C25 C30 1.395(2) .
C26 H26 0.9300 .
C26 C27 1.373(3) .
C27 H27 0.9300 .
C27 C28 1.393(3) .
C28 C29 1.386(3) .
C28 C31 1.458(3) .
C29 H29 0.9300 .
C29 C30 1.382(3) .
C30 H30 0.9300 .
C31 H31 0.9300 .

loop_
_geom_torsion_atom_site_label_1
_geom_torsion_atom_site_label_2
_geom_torsion_atom_site_label_3
_geom_torsion_atom_site_label_4
_geom_torsion
_geom_torsion_site_symmetry_1
_geom_torsion_site_symmetry_2
_geom_torsion_site_symmetry_3
_geom_torsion_site_symmetry_4
O1 N1 C7 C6 -179.90(17) . . . .
O2 N2 C31 C28 -177.6(2) . . . .
C1 C2 C3 C4 0.1(3) . . . .
C1 C2 C3 C8 -179.39(19) . . . .
C1 C6 C7 N1 3.8(3) . . . .
C2 C1 C6 C5 0.4(3) . . . .
C2 C1 C6 C7 -178.5(2) . . . .
C2 C3 C4 C5 -0.9(3) . . . .
C2 C3 C8 C9 38.0(3) . . . .
C2 C3 C8 C13 -141.4(2) . . . .
C3 C4 C5 C6 1.5(3) . . . .
C3 C8 C9 C10 -178.57(17) . . . .
C3 C8 C13 C12 177.46(17) . . . .
C4 C3 C8 C9 -141.4(2) . . . .
C4 C3 C8 C13 39.1(3) . . . .
C4 C5 C6 C1 -1.2(3) . . . .
C4 C5 C6 C7 177.74(19) . . . .
C5 C6 C7 N1 -175.1(2) . . . .
C6 C1 C2 C3 0.1(3) . . . .
C8 C3 C4 C5 178.62(19) . . . .
C8 C9 C10 C11 1.5(3) . . . .
C8 C9 C10 C20 -179.04(18) . . . .
C9 C8 C13 C12 -2.0(3) . . . .
C9 C10 C11 C12 -2.8(3) . . . .
C9 C10 C11 C14 175.92(16) . . . .
C9 C10 C20 C15 -175.82(18) . . . .
C9 C10 C20 C21 -57.4(3) . . . .
C9 C10 C20 C23 66.4(2) . . . .
C10 C11 C12 C13 1.7(3) . . . .
C10 C11 C14 C15 2.0(2) . . . .
C10 C11 C14 C19 -174.40(19) . . . .
C10 C20 C21 C22 -58.3(2) . . . .
C10 C20 C23 C24 50.0(2) . . . .
C11 C10 C20 C15 3.72(19) . . . .
C11 C10 C20 C21 122.14(17) . . . .
C11 C10 C20 C23 -114.04(17) . . . .
C11 C12 C13 C8 0.7(3) . . . .
C11 C14 C15 C16 -175.71(16) . . . .
C11 C14 C15 C20 0.5(2) . . . .
C11 C14 C19 C18 174.19(18) . . . .
C12 C11 C14 C15 -179.59(19) . . . .
C12 C11 C14 C19 4.0(3) . . . .
C13 C8 C9 C10 0.9(3) . . . .
C14 C11 C12 C13 -176.63(19) . . . .
C14 C15 C16 C17 1.2(3) . . . .
C14 C15 C20 C10 -2.48(19) . . . .
C14 C15 C20 C21 -122.23(17) . . . .
C14 C15 C20 C23 115.89(17) . . . .
C15 C14 C19 C18 -1.9(3) . . . .
C15 C16 C17 C18 -2.8(3) . . . .
C15 C16 C17 C25 173.08(16) . . . .
C15 C20 C21 C22 54.0(2) . . . .
C15 C20 C23 C24 -61.5(2) . . . .
C16 C15 C20 C10 173.42(17) . . . .
C16 C15 C20 C21 53.7(2) . . . .
C16 C15 C20 C23 -68.2(2) . . . .
C16 C17 C18 C19 2.1(3) . . . .
C16 C17 C25 C26 -35.1(2) . . . .
C16 C17 C25 C30 146.38(18) . . . .
C17 C18 C19 C14 0.2(3) . . . .
C17 C25 C26 C27 -178.47(18) . . . .
C17 C25 C30 C29 178.50(17) . . . .
C18 C17 C25 C26 140.65(19) . . . .
C18 C17 C25 C30 -37.9(3) . . . .
C19 C14 C15 C16 1.2(3) . . . .
C19 C14 C15 C20 177.39(16) . . . .
C20 C10 C11 C12 177.66(16) . . . .
C20 C10 C11 C14 -3.7(2) . . . .
C20 C15 C16 C17 -174.37(17) . . . .
C21 C20 C23 C24 175.73(17) . . . .
C23 C20 C21 C22 176.65(17) . . . .
C25 C17 C18 C19 -173.63(16) . . . .
C25 C26 C27 C28 -0.1(3) . . . .
C26 C25 C30 C29 -0.1(3) . . . .
C26 C27 C28 C29 0.0(3) . . . .
C26 C27 C28 C31 178.17(19) . . . .
C27 C28 C29 C30 0.1(3) . . . .
C27 C28 C31 N2 7.1(3) . . . .
C28 C29 C30 C25 0.0(3) . . . .
C29 C28 C31 N2 -174.8(2) . . . .
C30 C25 C26 C27 0.2(3) . . . .
C31 C28 C29 C30 -178.13(19) . . . .
